data_2010153
loop_
_publ_author_name
'Ala, P.'
'Asante-Appiah, E.'
'Chan, W. W.'
'Yang, D. S. C.'

_publ_section_title
;
 <i>N</i>,<i>N</i>'-Carbonylbis(<small>L</small>-phenylalanine ethyl
 ester)
;
_journal_issue 11
_journal_name_full 'Acta Crystallographica Section C'
_journal_page_first 1830
_journal_page_last 1832
_journal_paper_doi 10.1107/S0108270194000028
_journal_volume 50
_journal_year 1994
_chemical_formula_moiety 'C23 H28 N2 O5'
_chemical_formula_sum 'C23 H28 N2 O5'
_chemical_formula_weight 412.48
_symmetry_cell_setting monoclinic
_symmetry_space_group_name_Hall 'C 2y'
_symmetry_space_group_name_H-M 'C 1 2 1'
_atom_type_scat_source IntTabIV
_cell_angle_alpha 90.
_cell_angle_beta 124.060(10)
_cell_angle_gamma 90.
_cell_formula_units_Z 2
_cell_length_a 20.093(4)
_cell_length_b 4.897(2)
_cell_length_c 13.808(2)
_cell_measurement_reflns_used 23
_cell_measurement_temperature 296
_cell_measurement_theta_max 40.0
_cell_measurement_theta_min 25.05
_cell_volume 1125.6(6)
_diffrn_measurement_device AFC6R
_diffrn_measurement_method \w-2\q
_diffrn_radiation_type CuK\a
_diffrn_radiation_wavelength 1.54178
_diffrn_reflns_av_R_equivalents 0.031
_diffrn_reflns_limit_h_max 22
_diffrn_reflns_limit_h_min 0
_diffrn_reflns_limit_k_max 5
_diffrn_reflns_limit_k_min 0
_diffrn_reflns_limit_l_max 12
_diffrn_reflns_limit_l_min -15
_diffrn_reflns_number 991
_diffrn_reflns_theta_max 60.1
_diffrn_standards_decay_% none
_diffrn_standards_interval_count 150
_diffrn_standards_number 3
_exptl_absorpt_coefficient_mu 0.666
_exptl_absorpt_correction_T_max 1.00
_exptl_absorpt_correction_T_min 0.81
_exptl_absorpt_correction_type 'empirical (North, Phillips & Mathews, 1968)'
_exptl_crystal_colour colorless
_exptl_crystal_density_diffrn 1.217
_exptl_crystal_description rectangular
_exptl_crystal_size_max 0.25
_exptl_crystal_size_mid 0.07
_exptl_crystal_size_min 0.05
_refine_diff_density_max 0.15
_refine_diff_density_min -0.17
_refine_ls_extinction_coef 'secondary, 0.50077E-4'
_refine_ls_extinction_method 'MITHRIL (Gilmore, 1984)'
_refine_ls_goodness_of_fit_obs 1.68
_refine_ls_hydrogen_treatment noref
_refine_ls_number_parameters 137
_refine_ls_number_reflns 808
_refine_ls_R_factor_obs 0.039
_refine_ls_shift/esd_max 0.01
_refine_ls_structure_factor_coef F
_refine_ls_weighting_details 'w = 4F~o~^2^/\s^2^(F~o~^2^)'
_refine_ls_weighting_scheme calc
_refine_ls_wR_factor_obs 0.049
_reflns_number_observed 808
_reflns_number_total 960
_reflns_observed_criterion I>3\s(I)
_cod_data_source_file br1060.cif
_cod_data_source_block br1060_structure_1_of_1
_cod_depositor_comments
;
The following automatic conversions were performed:

'_refine_ls_weighting_scheme' value '4F~o~^2^/\s^2^(F~o~^2^)' was
changed to 'calc'. New tag '_refine_ls_weighting_details' was
created. The value of the new tag was set to 'w =
4F~o~^2^/\s^2^(F~o~^2^)'.

Automatic conversion script
Id: cif_fix_values 3143 2015-03-26 13:38:13Z robertas 
;
_cod_original_cell_volume 1125.6
_cod_original_sg_symbol_H-M 'C 2'
_cod_database_code 2010153

loop_
_atom_site_label
_atom_site_fract_x
_atom_site_fract_y
_atom_site_fract_z
O(1) 1.0000 -.3159 .0
O(2) .8630(2) .3597 .0698(3)
O(3) .84740(10) .0240(10) .1627(2)
N(1) .9703(2) .0850(10) .0503(3)
C(1) 1.0000 -.0640(10) .0
C(2) .9383(2) -.0500(10) .1089(3)
C(3) .8799(2) .1360(10) .1111(3)
C(4) 1.0044(2) -.1570(10) .2324(3)
C(5) 1.0548(2) .0630(10) .3196(3)
C(6) 1.1200(2) .1780(10) .3248(3)
C(7) 1.1664(2) .3770(10) .4065(4)
C(8) 1.1490(2) .4650(10) .4835(3)
C(9) 1.0853(2) .3550(10) .4801(3)
C(10) 1.0381(2) .1570(10) .3983(3)
C(11) .7894(2) .1850(10) .1669(4)
C(12) .7567(3) .023(2) .2218(5)
H(1) 1.1347 .1161 .2716
H(2) 1.2118 .4474 .4096
H(3) 1.1827 .6043 .5421
H(4) 1.0707 .4180 .5324
H(5) .9930 .0760 .3976
H(6) 1.0394 -.2766 .2263
H(7) .9791 -.2604 .2627
H(8) .9083 -.2093 .0615
H(9) .8120 .3559 .2083
H(10) .7448 .2427 .0868
H(11) .7167 .1112 .2275
H(12) .7321 -.1486 .1784
H(13) .7992 -.0353 .2999
H(14) .9728 .2766 .0507

loop_
_geom_angle_atom_site_label_1
_geom_angle_atom_site_label_2
_geom_angle_atom_site_label_3
_geom_angle
_geom_angle_publ_flag
C(3) O(3) C(11) 116.7(3) yes
C(1) N(1) C(2) 120.3(3) yes
O(1) C(1) N(1) 122.5(2) yes
N(1) C(1) N(1) 115.1(5) yes
N(1) C(2) C(3) 109.5(3) yes
N(1) C(2) C(4) 113.3(3) yes
C(3) C(2) C(4) 112.4(3) yes
O(2) C(3) O(3) 122.9(4) yes
O(2) C(3) C(2) 124.3(3) yes
O(3) C(3) C(2) 112.8(3) yes
C(2) C(4) C(5) 114.4(3) yes
C(4) C(5) C(6) 121.6(3) yes
C(4) C(5) C(10) 121.0(3) yes
C(6) C(5) C(10) 117.4(4) yes
C(5) C(6) C(7) 120.8(4) yes
C(6) C(7) C(8) 120.6(4) yes
C(7) C(8) C(9) 119.6(4) yes
C(8) C(9) C(10) 120.4(4) yes
C(5) C(10) C(9) 121.0(4) yes
O(3) C(11) C(12) 109.1(5) yes

loop_
_geom_bond_atom_site_label_1
_geom_bond_atom_site_label_2
_geom_bond_distance
_geom_bond_publ_flag
O(1) C(1) 1.234(6) yes
O(2) C(3) 1.195(5) yes
O(3) C(3) 1.324(4) yes
O(3) C(11) 1.437(5) yes
N(1) C(1) 1.354(4) yes
N(1) C(2) 1.443(4) yes
C(2) C(3) 1.498(5) yes
C(2) C(4) 1.553(5) yes
C(4) C(5) 1.508(5) yes
C(5) C(6) 1.393(5) yes
C(5) C(10) 1.383(5) yes
C(6) C(7) 1.381(6) yes
C(7) C(8) 1.362(6) yes
C(8) C(9) 1.363(5) yes
C(9) C(10) 1.386(6) yes
C(11) C(12) 1.481(7) yes
